data_7240593
loop_
_publ_author_name
'Poirier, Marion'
'Pujol-Gim\'enez, Jonai'
'Manatschal, Cristina'
'B\"uhlmann, Sven'
'Embaby, Ahmed'
'Javor, Sacha'
'Hediger, Matthias A.'
'Reymond, Jean-Louis'

_publ_section_title
;
 Pyrazolyl-pyrimidones inhibit the function of human solute carrier
 protein SLC11A2 (hDMT1) by metal chelation
;
_journal_name_full 'RSC Medicinal Chemistry'
_journal_paper_doi 10.1039/D0MD00085J
_journal_year 2020
_chemical_formula_sum 'C14 H18 N4 O'
_chemical_formula_weight 258.32
_chemical_name_systematic 2-(3-ethyl-4,5,6,7-tetrahydro-2H-indazol-2-yl)-6-methylpyrimidin-4(3H)-one
_space_group_IT_number 60
_space_group_name_Hall '-P 2n 2ab'
_space_group_name_H-M_alt 'P b c n'
_symmetry_cell_setting orthorhombic
_symmetry_Int_Tables_number 60
_symmetry_space_group_name_Hall '-P 2n 2ab'
_symmetry_space_group_name_H-M 'P b c n'
_atom_sites_solution_hydrogens mixed
_audit_creation_date 2016-12-12T15:01:44-00:00
_audit_creation_method 'WinGX routine CIF_UPDATE'
_audit_update_record
;
2020-01-10 deposited with the CCDC.	2020-05-07 downloaded from the CCDC.
;
_cell_angle_alpha 90
_cell_angle_beta 90
_cell_angle_gamma 90
_cell_formula_units_Z 8
_cell_length_a 18.8002(2)
_cell_length_b 9.62410(10)
_cell_length_c 14.3730(2)
_cell_measurement_reflns_used 6648
_cell_measurement_temperature 173(2)
_cell_measurement_theta_max 28.047
_cell_measurement_theta_min 2.152
_cell_volume 2600.58(5)
_computing_cell_refinement
;
        CrysAlisPro, Agilent Technologies,
        Version 1.171.37.35g (release 09-12-2014 CrysAlis171 .NET)
        (compiled Dec  9 2014,15:38:47)
;
_computing_data_collection
;
        CrysAlisPro, Agilent Technologies,
        Version 1.171.37.35g (release 09-12-2014 CrysAlis171 .NET)
        (compiled Dec  9 2014,15:38:47)
;
_computing_data_reduction
;
        CrysAlisPro, Agilent Technologies,
        Version 1.171.37.35g (release 09-12-2014 CrysAlis171 .NET)
        (compiled Dec  9 2014,15:38:47)
;
_computing_structure_refinement 'SHELXL-2014/7 (Sheldrick, 2014)'
_diffrn_ambient_environment N~2~
_diffrn_ambient_temperature 173(2)
_diffrn_detector 'CCD plate'
_diffrn_detector_area_resol_mean 16.0965
_diffrn_detector_type Eos
_diffrn_measured_fraction_theta_full 1
_diffrn_measured_fraction_theta_max 0.921
_diffrn_measurement_device 'four-circle diffractometer'
_diffrn_measurement_device_type 'SuperNova, Single source at offset, Eos'
_diffrn_measurement_method '\w scans'
_diffrn_orient_matrix_UB_11 0.0006431
_diffrn_orient_matrix_UB_12 -0.067915
_diffrn_orient_matrix_UB_13 -0.0191959
_diffrn_orient_matrix_UB_21 0.0377157
_diffrn_orient_matrix_UB_22 0.001185
_diffrn_orient_matrix_UB_23 0.0002959
_diffrn_orient_matrix_UB_31 0.0000361
_diffrn_orient_matrix_UB_32 -0.0286619
_diffrn_orient_matrix_UB_33 0.0454544
_diffrn_radiation_monochromator mirror
_diffrn_radiation_probe x-ray
_diffrn_radiation_type MoK\a
_diffrn_radiation_wavelength 0.71073
_diffrn_reflns_av_R_equivalents 0.0251
_diffrn_reflns_av_unetI/netI 0.0349
_diffrn_reflns_Laue_measured_fraction_full 1
_diffrn_reflns_Laue_measured_fraction_max 0.921
_diffrn_reflns_limit_h_max 23
_diffrn_reflns_limit_h_min -24
_diffrn_reflns_limit_k_max 12
_diffrn_reflns_limit_k_min -12
_diffrn_reflns_limit_l_max 18
_diffrn_reflns_limit_l_min -14
_diffrn_reflns_number 14668
_diffrn_reflns_point_group_measured_fraction_full 1
_diffrn_reflns_point_group_measured_fraction_max 0.921
_diffrn_reflns_theta_full 25
_diffrn_reflns_theta_max 28.142
_diffrn_reflns_theta_min 2.167
_diffrn_source 'SuperNova (Mo) X-ray Source'
_exptl_absorpt_coefficient_mu 0.087
_exptl_absorpt_correction_T_max 0.984
_exptl_absorpt_correction_T_min 0.975
_exptl_absorpt_correction_type gaussian
_exptl_absorpt_process_details
;
        CrysAlisPro, Agilent Technologies,
        Version 1.171.37.35g (release 09-12-2014 CrysAlis171 .NET)
        (compiled Dec  9 2014,15:38:47)
Numerical absorption correction based on gaussian integration over
                        a multifaceted crystal model
        Empirical absorption correction using spherical harmonics,
 implemented in SCALE3 ABSPACK scaling algorithm.
;
_exptl_crystal_density_diffrn 1.32
_exptl_crystal_description prism
_exptl_crystal_F_000 1104
_exptl_crystal_size_max 0.3237
_exptl_crystal_size_mid 0.2243
_exptl_crystal_size_min 0.1952
_refine_diff_density_max 0.231
_refine_diff_density_min -0.182
_refine_diff_density_rms 0.035
_refine_ls_extinction_coef 0.0037(4)
_refine_ls_extinction_expression Fc^*^=kFc[1+0.001xFc^2^\l^3^/sin(2\q)]^-1/4^
_refine_ls_extinction_method 'SHELXL-2014/7 (Sheldrick 2014'
_refine_ls_goodness_of_fit_ref 1.043
_refine_ls_hydrogen_treatment mixed
_refine_ls_matrix_type full
_refine_ls_number_parameters 179
_refine_ls_number_reflns 2933
_refine_ls_number_restraints 0
_refine_ls_restrained_S_all 1.043
_refine_ls_R_factor_all 0.044
_refine_ls_R_factor_gt 0.0355
_refine_ls_shift/su_max 0
_refine_ls_shift/su_mean 0
_refine_ls_structure_factor_coef Fsqd
_refine_ls_weighting_details 'w=1/[\s^2^(Fo^2^)+(0.0388P)^2^+0.7943P] where P=(Fo^2^+2Fc^2^)/3'
_refine_ls_weighting_scheme calc
_refine_ls_wR_factor_gt 0.0871
_refine_ls_wR_factor_ref 0.0938
_reflns_Friedel_coverage 0
_reflns_number_gt 2475
_reflns_number_total 2933
_reflns_threshold_expression 'I > 2\s(I)'
_cod_data_source_file d0md00085j3.cif
_cod_data_source_block 16jlr003
_cod_database_code 7240593

loop_
_symmetry_equiv_pos_as_xyz
'x, y, z'
'-x+1/2, -y+1/2, z+1/2'
'-x, y, -z+1/2'
'x+1/2, -y+1/2, -z'
'-x, -y, -z'
'x-1/2, y-1/2, -z-1/2'
'x, -y, z-1/2'
'-x-1/2, y-1/2, z'

loop_
_atom_site_label
_atom_site_type_symbol
_atom_site_fract_x
_atom_site_fract_y
_atom_site_fract_z
_atom_site_U_iso_or_equiv
_atom_site_adp_type
_atom_site_occupancy
_atom_site_site_symmetry_order
_atom_site_calc_flag
_atom_site_refinement_flags_posn
_atom_site_refinement_flags_adp
_atom_site_refinement_flags_occupancy
_atom_site_disorder_assembly
_atom_site_disorder_group
C1 C 0.32895(5) 0.40608(13) 0.55695(8) 0.0261(3) Uani 1 1 d . . . . .
C2 C 0.33173(6) 0.25811(13) 0.56533(8) 0.0257(3) Uani 1 1 d . . . . .
H2 H 0.2903 0.2045 0.5535 0.031 Uiso 1 1 calc R U . . .
C3 C 0.39320(6) 0.19342(13) 0.59005(8) 0.0265(3) Uani 1 1 d . . . . .
C4 C 0.39838(7) 0.03954(14) 0.60058(11) 0.0389(3) Uani 1 1 d . . . . .
H4A H 0.3522 -0.0027 0.5867 0.058 Uiso 1 1 calc R U . . .
H4B H 0.4122 0.0169 0.6646 0.058 Uiso 1 1 calc R U . . .
H4C H 0.4342 0.0034 0.5574 0.058 Uiso 1 1 calc R U . . .
C5 C 0.45257(5) 0.39743(12) 0.60208(7) 0.0219(2) Uani 1 1 d . . . . .
C6 C 0.57846(5) 0.44168(12) 0.65706(8) 0.0239(3) Uani 1 1 d . . . . .
C7 C 0.61271(5) 0.56417(13) 0.67384(8) 0.0246(3) Uani 1 1 d . . . . .
C8 C 0.56502(6) 0.67151(12) 0.64874(8) 0.0244(3) Uani 1 1 d . . . . .
C9 C 0.58026(6) 0.82284(13) 0.65962(9) 0.0310(3) Uani 1 1 d . . . . .
H9A H 0.5511 0.8611 0.711 0.037 Uiso 1 1 calc R U . . .
H9B H 0.5672 0.8724 0.6017 0.037 Uiso 1 1 calc R U . . .
C10 C 0.65944(6) 0.84645(14) 0.68068(9) 0.0325(3) Uani 1 1 d . . . . .
H10A H 0.6871 0.839 0.6223 0.039 Uiso 1 1 calc R U . . .
H10B H 0.6661 0.9414 0.7057 0.039 Uiso 1 1 calc R U . . .
C11 C 0.68753(6) 0.74099(14) 0.75077(9) 0.0345(3) Uani 1 1 d . . . . .
H11A H 0.6582 0.7447 0.8079 0.041 Uiso 1 1 calc R U . . .
H11B H 0.737 0.7654 0.7678 0.041 Uiso 1 1 calc R U . . .
C12 C 0.68585(6) 0.59378(14) 0.71109(9) 0.0307(3) Uani 1 1 d . . . . .
H12A H 0.7214 0.5849 0.6606 0.037 Uiso 1 1 calc R U . . .
H12B H 0.6979 0.5259 0.7604 0.037 Uiso 1 1 calc R U . . .
C13 C 0.60540(6) 0.29629(13) 0.66679(9) 0.0302(3) Uani 1 1 d . . . . .
H13A H 0.5672 0.2373 0.6929 0.036 Uiso 1 1 calc R U . . .
H13B H 0.6456 0.2955 0.7112 0.036 Uiso 1 1 calc R U . . .
C14 C 0.62994(7) 0.23485(14) 0.57458(10) 0.0387(3) Uani 1 1 d . . . . .
H14A H 0.5894 0.2288 0.5318 0.058 Uiso 1 1 calc R U . . .
H14B H 0.6494 0.1417 0.5852 0.058 Uiso 1 1 calc R U . . .
H14C H 0.6667 0.2945 0.5474 0.058 Uiso 1 1 calc R U . . .
N1 N 0.39396(5) 0.47024(11) 0.57753(7) 0.0244(2) Uani 1 1 d . . . . .
N2 N 0.45580(5) 0.26377(10) 0.60862(7) 0.0261(2) Uani 1 1 d . . . . .
N3 N 0.51192(4) 0.47945(10) 0.62245(6) 0.0232(2) Uani 1 1 d . . . . .
N4 N 0.50383(5) 0.62169(10) 0.61767(7) 0.0247(2) Uani 1 1 d . . . . .
O1 O 0.27745(4) 0.47820(10) 0.53604(7) 0.0373(2) Uani 1 1 d . . . . .
H1 H 0.3975(7) 0.5616(16) 0.5754(10) 0.038(4) Uiso 1 1 d . . . . .

loop_
_atom_site_aniso_label
_atom_site_aniso_U_11
_atom_site_aniso_U_22
_atom_site_aniso_U_33
_atom_site_aniso_U_23
_atom_site_aniso_U_13
_atom_site_aniso_U_12
C1 0.0173(5) 0.0353(7) 0.0256(6) -0.0040(5) 0.0013(4) -0.0010(4)
C2 0.0197(5) 0.0333(7) 0.0242(6) -0.0012(5) 0.0013(4) -0.0059(4)
C3 0.0252(5) 0.0305(6) 0.0238(6) 0.0038(5) 0.0020(4) -0.0052(5)
C4 0.0346(6) 0.0313(7) 0.0508(9) 0.0082(6) -0.0055(6) -0.0069(5)
C5 0.0170(5) 0.0301(6) 0.0186(5) 0.0012(4) 0.0010(4) -0.0013(4)
C6 0.0171(5) 0.0343(6) 0.0205(6) 0.0024(5) -0.0005(4) 0.0002(4)
C7 0.0181(5) 0.0349(7) 0.0207(6) -0.0018(5) 0.0016(4) -0.0015(4)
C8 0.0181(5) 0.0317(6) 0.0234(6) -0.0037(5) 0.0033(4) -0.0018(4)
C9 0.0227(5) 0.0327(7) 0.0377(7) -0.0081(5) 0.0023(5) -0.0027(5)
C10 0.0248(6) 0.0383(7) 0.0343(7) -0.0049(5) 0.0022(5) -0.0087(5)
C11 0.0247(5) 0.0484(8) 0.0303(7) -0.0034(6) -0.0031(5) -0.0114(5)
C12 0.0181(5) 0.0439(7) 0.0300(7) 0.0007(5) -0.0027(4) -0.0036(5)
C13 0.0218(5) 0.0339(7) 0.0349(7) 0.0090(5) -0.0061(5) 0.0005(5)
C14 0.0353(6) 0.0313(7) 0.0494(8) 0.0009(6) 0.0000(6) 0.0098(5)
N1 0.0176(4) 0.0261(5) 0.0295(5) -0.0015(4) -0.0005(4) -0.0005(4)
N2 0.0203(4) 0.0298(5) 0.0280(5) 0.0049(4) -0.0018(4) -0.0023(4)
N3 0.0171(4) 0.0271(5) 0.0254(5) 0.0011(4) -0.0012(4) -0.0007(4)
N4 0.0195(4) 0.0263(5) 0.0285(5) -0.0021(4) 0.0002(4) -0.0006(4)
O1 0.0184(4) 0.0386(5) 0.0549(6) -0.0048(4) -0.0049(4) 0.0041(3)

loop_
_atom_type_symbol
_atom_type_description
_atom_type_scat_dispersion_real
_atom_type_scat_dispersion_imag
_atom_type_scat_source
C C 0.0033 0.0016 'International Tables Vol C Tables 4.2.6.8 and 6.1.1.4'
H H 0 0 'International Tables Vol C Tables 4.2.6.8 and 6.1.1.4'
N N 0.0061 0.0033 'International Tables Vol C Tables 4.2.6.8 and 6.1.1.4'
O O 0.0106 0.006 'International Tables Vol C Tables 4.2.6.8 and 6.1.1.4'

loop_
_exptl_crystal_face_index_h
_exptl_crystal_face_index_k
_exptl_crystal_face_index_l
_exptl_crystal_face_perp_dist
1 0 0 0.0976
-1 0 0 0.0976
0 0 1 0.1121
0 0 -1 0.1121
0 1 0 0.1658
0 -1 0 0.1578

loop_
_geom_angle_atom_site_label_1
_geom_angle_atom_site_label_2
_geom_angle_atom_site_label_3
_geom_angle
_geom_angle_site_symmetry_1
_geom_angle_site_symmetry_3
_geom_angle_publ_flag
O1 C1 N1 119.36(11) . . ?
O1 C1 C2 127.73(10) . . ?
N1 C1 C2 112.91(10) . . ?
C3 C2 C1 120.59(10) . . ?
C3 C2 H2 119.7 . . ?
C1 C2 H2 119.7 . . ?
C2 C3 N2 123.31(11) . . ?
C2 C3 C4 122.44(11) . . ?
N2 C3 C4 114.24(10) . . ?
C3 C4 H4A 109.5 . . ?
C3 C4 H4B 109.5 . . ?
H4A C4 H4B 109.5 . . ?
C3 C4 H4C 109.5 . . ?
H4A C4 H4C 109.5 . . ?
H4B C4 H4C 109.5 . . ?
N2 C5 N1 124.98(10) . . ?
N2 C5 N3 120.65(10) . . ?
N1 C5 N3 114.36(10) . . ?
C7 C6 N3 105.13(10) . . ?
C7 C6 C13 129.22(10) . . ?
N3 C6 C13 125.55(10) . . ?
C6 C7 C8 106.66(9) . . ?
C6 C7 C12 131.18(11) . . ?
C8 C7 C12 122.16(11) . . ?
N4 C8 C7 111.85(10) . . ?
N4 C8 C9 123.75(11) . . ?
C7 C8 C9 124.35(10) . . ?
C8 C9 C10 110.55(10) . . ?
C8 C9 H9A 109.5 . . ?
C10 C9 H9A 109.5 . . ?
C8 C9 H9B 109.5 . . ?
C10 C9 H9B 109.5 . . ?
H9A C9 H9B 108.1 . . ?
C11 C10 C9 111.56(10) . . ?
C11 C10 H10A 109.3 . . ?
C9 C10 H10A 109.3 . . ?
C11 C10 H10B 109.3 . . ?
C9 C10 H10B 109.3 . . ?
H10A C10 H10B 108 . . ?
C10 C11 C12 111.32(11) . . ?
C10 C11 H11A 109.4 . . ?
C12 C11 H11A 109.4 . . ?
C10 C11 H11B 109.4 . . ?
C12 C11 H11B 109.4 . . ?
H11A C11 H11B 108 . . ?
C7 C12 C11 109.13(10) . . ?
C7 C12 H12A 109.9 . . ?
C11 C12 H12A 109.9 . . ?
C7 C12 H12B 109.9 . . ?
C11 C12 H12B 109.9 . . ?
H12A C12 H12B 108.3 . . ?
C6 C13 C14 112.63(10) . . ?
C6 C13 H13A 109.1 . . ?
C14 C13 H13A 109.1 . . ?
C6 C13 H13B 109.1 . . ?
C14 C13 H13B 109.1 . . ?
H13A C13 H13B 107.8 . . ?
C13 C14 H14A 109.5 . . ?
C13 C14 H14B 109.5 . . ?
H14A C14 H14B 109.5 . . ?
C13 C14 H14C 109.5 . . ?
H14A C14 H14C 109.5 . . ?
H14B C14 H14C 109.5 . . ?
C5 N1 C1 122.51(10) . . ?
C5 N1 H1 117.7(9) . . ?
C1 N1 H1 119.8(9) . . ?
C5 N2 C3 115.69(10) . . ?
N4 N3 C6 112.06(9) . . ?
N4 N3 C5 117.52(9) . . ?
C6 N3 C5 130.06(10) . . ?
C8 N4 N3 104.29(9) . . ?

loop_
_geom_bond_atom_site_label_1
_geom_bond_atom_site_label_2
_geom_bond_distance
_geom_bond_site_symmetry_2
_geom_bond_publ_flag
C1 O1 1.2287(14) . ?
C1 N1 1.4009(14) . ?
C1 C2 1.4302(17) . ?
C2 C3 1.3599(16) . ?
C2 H2 0.95 . ?
C3 N2 1.3837(14) . ?
C3 C4 1.4919(17) . ?
C4 H4A 0.98 . ?
C4 H4B 0.98 . ?
C4 H4C 0.98 . ?
C5 N2 1.2913(15) . ?
C5 N1 1.3526(14) . ?
C5 N3 1.3978(13) . ?
C6 C7 1.3648(16) . ?
C6 N3 1.3944(13) . ?
C6 C13 1.4946(17) . ?
C7 C8 1.4146(16) . ?
C7 C12 1.5029(14) . ?
C8 N4 1.3240(14) . ?
C8 C9 1.4925(17) . ?
C9 C10 1.5360(15) . ?
C9 H9A 0.99 . ?
C9 H9B 0.99 . ?
C10 C11 1.5245(19) . ?
C10 H10A 0.99 . ?
C10 H10B 0.99 . ?
C11 C12 1.5276(18) . ?
C11 H11A 0.99 . ?
C11 H11B 0.99 . ?
C12 H12A 0.99 . ?
C12 H12B 0.99 . ?
C13 C14 1.5228(19) . ?
C13 H13A 0.99 . ?
C13 H13B 0.99 . ?
C14 H14A 0.98 . ?
C14 H14B 0.98 . ?
C14 H14C 0.98 . ?
N1 H1 0.882(15) . ?
N3 N4 1.3790(14) . ?
